data_2015083
loop_
_publ_author_name
'Zhang, Yue-Gang'
'Grant, David J. W.'

_publ_section_title
;
 Similarity in structures of racemic and enantiomeric ibuprofen sodium
 dihydrates
;
_journal_coeditor_code SQ1215
_journal_issue 9
_journal_name_full 'Acta Crystallographica Section C'
_journal_page_first m435
_journal_page_last m438
_journal_paper_doi 10.1107/S0108270105024807
_journal_volume 61
_journal_year 2005
_chemical_formula_iupac 'Na + , C13 H17 O2 - , 2H2 O'
_chemical_formula_moiety 'Na + , C13 H17 O2 - , 2H2 O'
_chemical_formula_sum 'C13 H21 Na O4'
_chemical_formula_weight 264.29
_chemical_name_common 'S-ibuprofen sodium dihydrate'
_chemical_name_systematic
;
sodium S-\a-Methyl-4-(isobutyl)phenylacetate dihydrate
;
_space_group_IT_number 1
_symmetry_cell_setting triclinic
_symmetry_space_group_name_Hall 'P 1'
_symmetry_space_group_name_H-M 'P 1'
_atom_sites_solution_hydrogens geom
_atom_sites_solution_primary direct
_atom_sites_solution_secondary difmap
_audit_creation_method SHELXL97
_cell_angle_alpha 83.1510(10)
_cell_angle_beta 86.4820(10)
_cell_angle_gamma 61.6120(10)
_cell_formula_units_Z 2
_cell_length_a 5.7767(5)
_cell_length_b 6.0835(5)
_cell_length_c 23.880(2)
_cell_measurement_reflns_used 3725
_cell_measurement_temperature 173(2)
_cell_measurement_theta_max 27.0
_cell_measurement_theta_min 1.9
_cell_volume 733.01(11)
_computing_cell_refinement SMART
_computing_data_collection 'SMART (Bruker, 2001)'
_computing_data_reduction 'SAINT  (Bruker, 2003)'
_computing_molecular_graphics 'SHELXL97 and SHELXTL (Bruker, 2000)'
_computing_publication_material 'PLATON (Spek, 2003)'
_computing_structure_refinement 'SHELXL97 (Sheldrick, 1997)'
_computing_structure_solution 'SHELXS97 (Sheldrick, 1990)'
_diffrn_ambient_temperature 173(2)
_diffrn_measured_fraction_theta_full 0.999
_diffrn_measured_fraction_theta_max 0.999
_diffrn_measurement_device_type 'Bruker SMART 1000 CCD area-detector'
_diffrn_measurement_method 'oscillation photo around \w at four \f'
_diffrn_radiation_monochromator graphite
_diffrn_radiation_source 'fine-focus sealed tube'
_diffrn_radiation_type MoK\a
_diffrn_radiation_wavelength 0.71073
_diffrn_reflns_av_R_equivalents 0.0327
_diffrn_reflns_av_sigmaI/netI 0.0313
_diffrn_reflns_limit_h_max 6
_diffrn_reflns_limit_h_min -6
_diffrn_reflns_limit_k_max 7
_diffrn_reflns_limit_k_min -7
_diffrn_reflns_limit_l_max 28
_diffrn_reflns_limit_l_min -28
_diffrn_reflns_number 7383
_diffrn_reflns_theta_full 25.03
_diffrn_reflns_theta_max 25.03
_diffrn_reflns_theta_min 1.72
_exptl_absorpt_coefficient_mu 0.111
_exptl_absorpt_correction_T_max 1.0
_exptl_absorpt_correction_T_min 0.822
_exptl_absorpt_correction_type empirical
_exptl_absorpt_process_details 'based on \DI (SADABS; Bruker, 2000)'
_exptl_crystal_colour colorless
_exptl_crystal_density_diffrn 1.197
_exptl_crystal_density_method 'not measured'
_exptl_crystal_description plate
_exptl_crystal_F_000 284
_exptl_crystal_size_max 0.30
_exptl_crystal_size_mid 0.30
_exptl_crystal_size_min 0.10
_refine_diff_density_max 0.566
_refine_diff_density_min -0.298
_refine_ls_extinction_method none
_refine_ls_goodness_of_fit_ref 1.065
_refine_ls_hydrogen_treatment mixed
_refine_ls_matrix_type full
_refine_ls_number_parameters 356
_refine_ls_number_reflns 2589
_refine_ls_number_restraints 37
_refine_ls_restrained_S_all 1.072
_refine_ls_R_factor_all 0.0454
_refine_ls_R_factor_gt 0.0402
_refine_ls_shift/su_max 0.000
_refine_ls_shift/su_mean 0.000
_refine_ls_structure_factor_coef Fsqd
_refine_ls_weighting_details 'calc w = 1/[\s^2^(Fo^2^)+(0.0737P)^2^+0.1763P] where P=(Fo^2^+2Fc^2^)/3'
_refine_ls_weighting_scheme calc
_refine_ls_wR_factor_gt 0.1084
_refine_ls_wR_factor_ref 0.1131
_reflns_number_gt 2350
_reflns_number_total 2589
_reflns_threshold_expression I>2\s(I)
_cod_data_source_file sq1215.cif
_cod_data_source_block II
_cod_original_cell_volume 733.00(11)
_cod_original_formula_sum 'C13 H21 Na1 O4'
_cod_database_code 2015083
_cod_database_fobs_code 2015083

loop_
_symmetry_equiv_pos_as_xyz
'x, y, z'

loop_
_atom_site_label
_atom_site_fract_x
_atom_site_fract_y
_atom_site_fract_z
_atom_site_U_iso_or_equiv
_atom_site_adp_type
_atom_site_calc_flag
_atom_site_refinement_flags
_atom_site_occupancy
_atom_site_disorder_assembly
_atom_site_disorder_group
_atom_site_type_symbol
Na1 0.8101(2) 1.0604(2) 0.74213(6) 0.0229(3) Uani d . 1 . . Na
O1' 0.6838(5) 0.7400(5) 0.76335(13) 0.0271(6) Uani d D 1 . . O
O3 0.4009(5) 1.3279(5) 0.70443(12) 0.0269(6) Uani d . 1 . . O
O3' 1.0901(5) 0.5648(5) 0.88818(13) 0.0325(7) Uani d . 1 . . O
C1' 1.2463(7) 0.6008(7) 0.91531(16) 0.0218(8) Uani d . 1 . . C
C7' 1.4239(9) 0.0957(8) 1.10835(19) 0.0349(9) Uani d . 1 . . C
O4' 1.4752(5) 0.5512(5) 0.89860(12) 0.0307(6) Uani d . 1 . . O
O4 0.0412(5) 1.2862(5) 0.72135(12) 0.0278(6) Uani d . 1 . . O
C4 0.1772(8) 1.3740(7) 0.58729(16) 0.0241(8) Uani d . 1 . . C
C1 0.2351(7) 1.2636(7) 0.69105(15) 0.0196(7) Uani d . 1 . . C
C2 0.2763(7) 1.1577(7) 0.63408(16) 0.0239(8) Uani d . 1 . . C
H2E 0.4662 1.0557 0.6285 0.065(2) Uiso calc R 1 . . H
C2' 1.1606(8) 0.7045(8) 0.97265(17) 0.0270(8) Uani d . 1 . . C
H2F 1.2466 0.8063 0.9775 0.065(2) Uiso calc R 1 . . H
C4' 1.2584(7) 0.4873(7) 1.01917(16) 0.0244(8) Uani d . 1 . . C
C5' 1.4482(8) 0.4513(7) 1.05721(17) 0.0306(8) Uani d . 1 . . C
H5A 1.5235 0.5577 1.0532 0.065(2) Uiso calc R 1 . . H
C8 0.2591(8) 1.6015(8) 0.50525(17) 0.0346(9) Uani d . 1 . . C
H8 0.3792 1.6209 0.4801 0.065(2) Uiso calc R 1 . . H
C9' 1.1546(8) 0.3191(7) 1.02605(16) 0.0297(8) Uani d . 1 . . C
H9A 1.0293 0.3358 1.0009 0.065(2) Uiso calc R 1 . . H
C9 0.3501(8) 1.4087(7) 0.54911(16) 0.0299(8) Uani d . 1 . . C
H9 0.5299 1.3015 0.5528 0.065(2) Uiso calc R 1 . . H
C6 -0.1804(8) 1.7322(7) 0.53724(16) 0.0319(9) Uani d . 1 . . C
H6 -0.3597 1.8416 0.5339 0.065(2) Uiso calc R 1 . . H
C6' 1.5283(8) 0.2605(8) 1.10103(17) 0.0337(9) Uani d . 1 . . C
H6A 1.6547 0.2426 1.1261 0.065(2) Uiso calc R 1 . . H
C10 -0.1055(10) 1.9738(9) 0.45030(18) 0.0469(12) Uani d D 1 . . C
H10B 0.0444 1.9669 0.4283 0.065(2) Uiso calc R 1 . . H
H10A -0.1917 2.1339 0.4660 0.065(2) Uiso calc R 1 . . H
C5 -0.0912(7) 1.5400(7) 0.58090(16) 0.0276(8) Uani d . 1 . . C
H5 -0.2113 1.5214 0.6062 0.065(2) Uiso calc R 1 . . H
C3 0.1498(9) 0.9882(7) 0.63103(17) 0.0347(9) Uani d . 1 . . C
H3A 0.1863 0.9241 0.5949 0.065(2) Uiso calc R 1 . . H
H3B -0.0371 1.0834 0.6361 0.065(2) Uiso calc R 1 . . H
H3C 0.2207 0.8508 0.6602 0.065(2) Uiso calc R 1 . . H
C3' 0.8648(8) 0.8721(8) 0.97741(18) 0.0386(10) Uani d . 1 . . C
H3D 0.8229 0.9298 1.0142 0.065(2) Uiso calc R 1 . . H
H3E 0.7750 0.7784 0.9717 0.065(2) Uiso calc R 1 . . H
H3F 0.8102 1.0139 0.9493 0.065(2) Uiso calc R 1 . . H
C8' 1.2363(8) 0.1287(8) 1.06984(17) 0.0329(9) Uani d . 1 . . C
H18A 1.1639 0.0199 1.0736 0.065(2) Uiso calc R 1 . . H
C7 -0.0067(9) 1.7648(8) 0.49833(17) 0.0326(9) Uani d . 1 . . C
C11 -0.2987(15) 1.9620(11) 0.4107(3) 0.089(2) Uani d D 1 . . C
H11 -0.4547 1.9791 0.4325 0.065(2) Uiso calc R 1 . . H
C10' 1.5115(10) -0.1107(10) 1.15591(19) 0.0470(12) Uani d D 1 . . C
H10C 1.6433 -0.1022 1.1775 0.065(2) Uiso calc R 1 . . H
H10D 1.5947 -0.2708 1.1402 0.065(2) Uiso calc R 1 . . H
C13 -0.383(2) 2.1818(15) 0.3643(3) 0.105(3) Uani d D 1 . . C
H13A -0.5117 2.1814 0.3407 0.065(2) Uiso calc R 1 . . H
H13B -0.2328 2.1647 0.3420 0.065(2) Uiso calc R 1 . . H
H13C -0.4582 2.3369 0.3812 0.065(2) Uiso calc R 1 . . H
C12 -0.177(2) 1.7143(14) 0.3849(3) 0.127(4) Uani d D 1 . . C
H12A -0.1112 1.5778 0.4143 0.065(2) Uiso calc R 1 . . H
H12B -0.0351 1.7032 0.3602 0.065(2) Uiso calc R 1 . . H
H12C -0.3081 1.7055 0.3638 0.065(2) Uiso calc R 1 . . H
C11' 1.2894(13) -0.1031(11) 1.1964(2) 0.088(2) Uani d D 1 . . C
H11A 1.1636 -0.1220 1.1743 0.065(2) Uiso calc R 1 . . H
C12' 1.141(2) 0.1438(14) 1.2220(3) 0.128(4) Uani d D 1 . . C
H12D 1.0486 0.2764 1.1928 0.065(2) Uiso calc R 1 . . H
H12E 1.2628 0.1782 1.2399 0.065(2) Uiso calc R 1 . . H
H12F 1.0170 0.1333 1.2494 0.065(2) Uiso calc R 1 . . H
O2 1.2223(5) 0.7038(5) 0.77081(11) 0.0231(6) Uani d D 1 . . O
H2B 1.204(12) 0.659(12) 0.8051(10) 0.065(2) Uiso d D 1 . . H
C13' 1.3995(18) -0.3255(15) 1.2423(3) 0.104(3) Uani d D 1 . . C
H13D 1.5092 -0.3029 1.2672 0.065(2) Uiso calc R 1 . . H
H13E 1.5014 -0.4784 1.2251 0.065(2) Uiso calc R 1 . . H
H13F 1.2567 -0.3343 1.2634 0.065(2) Uiso calc R 1 . . H
O2' 0.2274(5) 1.1389(5) 0.83852(12) 0.0246(6) Uani d D 1 . . O
H2D 0.197(13) 1.264(8) 0.856(3) 0.065(2) Uiso d D 1 . . H
O1 0.7491(5) 1.1429(5) 0.83743(12) 0.0259(6) Uani d D 1 . . O
Na1' 0.6547(2) 0.8031(2) 0.86123(6) 0.0241(3) Uani d . 1 . . Na
H1A 0.651(11) 1.266(8) 0.856(2) 0.065(2) Uiso d D 1 . . H
H1C 0.789(10) 0.611(8) 0.747(3) 0.065(2) Uiso d D 1 . . H
H1D 0.545(7) 0.725(13) 0.765(3) 0.065(2) Uiso d D 1 . . H
H2C 0.203(12) 1.198(11) 0.8041(10) 0.065(2) Uiso d D 1 . . H
H2A 1.277(12) 0.591(9) 0.748(2) 0.065(2) Uiso d D 1 . . H
H1B 0.904(6) 1.115(12) 0.844(3) 0.065(2) Uiso d D 1 . . H

loop_
_atom_site_aniso_label
_atom_site_aniso_U_11
_atom_site_aniso_U_22
_atom_site_aniso_U_33
_atom_site_aniso_U_12
_atom_site_aniso_U_13
_atom_site_aniso_U_23
Na1 0.0199(7) 0.0215(8) 0.0306(8) -0.0126(6) 0.0003(6) -0.0021(6)
O1' 0.0206(13) 0.0238(14) 0.0409(16) -0.0128(11) 0.0028(12) -0.0092(12)
O3 0.0209(13) 0.0266(14) 0.0354(15) -0.0115(11) -0.0043(11) -0.0074(11)
O3' 0.0250(13) 0.0281(15) 0.0415(16) -0.0075(11) -0.0061(11) -0.0132(12)
C1' 0.0211(18) 0.0152(18) 0.0253(18) -0.0060(15) -0.0009(15) 0.0002(15)
C7' 0.039(2) 0.029(2) 0.030(2) -0.0104(18) 0.0029(18) -0.0064(17)
O4' 0.0304(15) 0.0265(14) 0.0397(16) -0.0172(12) 0.0124(12) -0.0095(12)
O4 0.0299(14) 0.0255(14) 0.0334(15) -0.0173(12) 0.0089(12) -0.0087(11)
C4 0.031(2) 0.023(2) 0.0230(19) -0.0154(17) 0.0002(15) -0.0066(16)
C1 0.0244(18) 0.0122(16) 0.0210(17) -0.0080(14) -0.0027(15) 0.0009(14)
C2 0.0232(18) 0.0213(19) 0.0250(19) -0.0084(15) 0.0012(15) -0.0043(15)
C2' 0.033(2) 0.026(2) 0.0262(19) -0.0156(17) 0.0006(16) -0.0069(16)
C4' 0.0225(18) 0.024(2) 0.0249(19) -0.0089(16) 0.0039(15) -0.0069(16)
C5' 0.0299(19) 0.033(2) 0.032(2) -0.0161(17) 0.0010(16) -0.0078(17)
C8 0.043(2) 0.040(2) 0.029(2) -0.027(2) 0.0078(17) -0.0048(18)
C9' 0.034(2) 0.034(2) 0.0249(18) -0.0178(17) -0.0018(15) -0.0049(16)
C9 0.0301(19) 0.033(2) 0.030(2) -0.0178(17) 0.0005(16) -0.0055(16)
C6 0.034(2) 0.031(2) 0.028(2) -0.0125(17) -0.0019(16) -0.0029(16)
C6' 0.031(2) 0.039(2) 0.028(2) -0.0128(18) -0.0045(16) -0.0049(17)
C10 0.067(3) 0.035(3) 0.032(2) -0.021(2) 0.000(2) 0.004(2)
C5 0.0271(19) 0.030(2) 0.0253(18) -0.0130(16) 0.0027(15) -0.0029(15)
C3 0.054(3) 0.030(2) 0.029(2) -0.026(2) -0.0065(18) -0.0018(16)
C3' 0.039(2) 0.032(2) 0.030(2) -0.0053(18) 0.0066(17) -0.0037(17)
C8' 0.039(2) 0.031(2) 0.031(2) -0.0191(18) -0.0004(16) -0.0005(16)
C7 0.045(2) 0.032(2) 0.0236(19) -0.020(2) -0.0030(17) -0.0012(17)
C11 0.115(6) 0.088(5) 0.065(4) -0.054(5) -0.038(4) 0.035(4)
C10' 0.059(3) 0.038(3) 0.036(2) -0.017(2) -0.008(2) 0.004(2)
C13 0.143(8) 0.093(6) 0.068(5) -0.051(5) -0.046(5) 0.035(4)
C12 0.239(13) 0.103(6) 0.059(4) -0.095(8) -0.055(6) 0.009(4)
C11' 0.098(5) 0.092(5) 0.051(4) -0.034(4) 0.003(3) 0.022(4)
C12' 0.149(8) 0.102(6) 0.058(4) -0.008(6) 0.039(5) 0.014(4)
O2 0.0217(13) 0.0215(14) 0.0281(14) -0.0118(11) 0.0004(11) -0.0023(11)
C13' 0.124(7) 0.097(6) 0.066(4) -0.041(5) 0.006(4) 0.032(4)
O2' 0.0219(13) 0.0216(14) 0.0307(14) -0.0099(11) -0.0018(11) -0.0048(11)
O1 0.0215(13) 0.0253(14) 0.0358(15) -0.0143(12) 0.0026(11) -0.0067(12)
Na1' 0.0204(7) 0.0235(8) 0.0309(8) -0.0126(6) -0.0006(6) -0.0011(6)

loop_
_atom_type_symbol
_atom_type_description
_atom_type_scat_dispersion_real
_atom_type_scat_dispersion_imag
_atom_type_scat_source
C C 0.0033 0.0016 'International Tables Vol C Tables 4.2.6.8 and 6.1.1.4'
H H 0.0000 0.0000 'International Tables Vol C Tables 4.2.6.8 and 6.1.1.4'
O O 0.0106 0.0060 'International Tables Vol C Tables 4.2.6.8 and 6.1.1.4'
Na Na 0.0362 0.0249 'International Tables Vol C Tables 4.2.6.8 and 6.1.1.4'

loop_
_geom_angle_atom_site_label_1
_geom_angle_atom_site_label_2
_geom_angle_atom_site_label_3
_geom_angle_site_symmetry_1
_geom_angle_site_symmetry_3
_geom_angle
O3 Na1 O4 . 1_655 103.28(11)
O3 Na1 O1 . . 102.33(11)
O4 Na1 O1 1_655 . 92.95(10)
O3 Na1 O1' . . 90.03(11)
O4 Na1 O1' 1_655 . 165.27(11)
O1 Na1 O1' . . 90.27(11)
O3 Na1 O2 . . 165.58(11)
O4 Na1 O2 1_655 . 87.31(10)
O1 Na1 O2 . . 86.63(10)
O1' Na1 O2 . . 78.53(10)
O3 Na1 Na1' . . 101.66(8)
O4 Na1 Na1' 1_655 . 134.88(8)
O1 Na1 Na1' . . 44.96(7)
O1' Na1 Na1' . . 45.46(8)
O2 Na1 Na1' . . 76.60(7)
O3 Na1 H1B . . 118.1(11)
O4 Na1 H1B 1_655 . 79.5(11)
O1 Na1 H1B . . 18.8(7)
O1' Na1 H1B . . 100.0(13)
O2 Na1 H1B . . 73.1(12)
Na1' Na1 H1B . . 55.6(12)
Na1 O1' Na1' . . 89.50(10)
Na1 O1' H1C . . 110(5)
Na1' O1' H1C . . 128(4)
Na1 O1' H1D . . 139(4)
Na1' O1' H1D . . 93(4)
H1C O1' H1D . . 101(6)
C1 O3 Na1 . . 125.6(2)
C1' O3' Na1' . . 134.9(3)
O3' C1' O4' . . 123.6(4)
O3' C1' C2' . . 119.2(3)
O4' C1' C2' . . 117.2(3)
C6' C7' C8' . . 117.4(4)
C6' C7' C10' . . 121.1(4)
C8' C7' C10' . . 121.5(4)
C1' O4' Na1' . 1_655 132.1(2)
C1 O4 Na1 . 1_455 136.2(2)
C9 C4 C5 . . 118.1(4)
C9 C4 C2 . . 121.0(4)
C5 C4 C2 . . 121.0(3)
O4 C1 O3 . . 123.4(3)
O4 C1 C2 . . 119.8(3)
O3 C1 C2 . . 116.8(3)
C4 C2 C3 . . 111.5(3)
C4 C2 C1 . . 109.1(3)
C3 C2 C1 . . 113.4(3)
C4 C2 H2E . . 107.5
C3 C2 H2E . . 107.5
C1 C2 H2E . . 107.5
C4' C2' C3' . . 111.1(3)
C4' C2' C1' . . 109.3(3)
C3' C2' C1' . . 113.3(3)
C4' C2' H2F . . 107.7
C3' C2' H2F . . 107.7
C1' C2' H2F . . 107.7
C5' C4' C9' . . 117.3(4)
C5' C4' C2' . . 121.6(4)
C9' C4' C2' . . 121.1(3)
C6' C5' C4' . . 121.5(4)
C6' C5' H5A . . 119.2
C4' C5' H5A . . 119.2
C7 C8 C9 . . 121.2(4)
C7 C8 H8 . . 119.4
C9 C8 H8 . . 119.4
C8' C9' C4' . . 120.8(4)
C8' C9' H9A . . 119.6
C4' C9' H9A . . 119.6
C4 C9 C8 . . 121.0(4)
C4 C9 H9 . . 119.5
C8 C9 H9 . . 119.5
C5 C6 C7 . . 121.3(4)
C5 C6 H6 . . 119.3
C7 C6 H6 . . 119.3
C5' C6' C7' . . 121.3(4)
C5' C6' H6A . . 119.3
C7' C6' H6A . . 119.3
C7 C10 C11 . . 114.1(4)
C7 C10 H10B . . 108.7
C11 C10 H10B . . 108.7
C7 C10 H10A . . 108.7
C11 C10 H10A . . 108.7
H10B C10 H10A . . 107.6
C6 C5 C4 . . 120.6(3)
C6 C5 H5 . . 119.7
C4 C5 H5 . . 119.7
C2 C3 H3A . . 109.5
C2 C3 H3B . . 109.5
H3A C3 H3B . . 109.5
C2 C3 H3C . . 109.5
H3A C3 H3C . . 109.5
H3B C3 H3C . . 109.5
C2' C3' H3D . . 109.5
C2' C3' H3E . . 109.5
H3D C3' H3E . . 109.5
C2' C3' H3F . . 109.5
H3D C3' H3F . . 109.5
H3E C3' H3F . . 109.5
C9' C8' C7' . . 121.6(4)
C9' C8' H18A . . 119.2
C7' C8' H18A . . 119.2
C8 C7 C6 . . 117.8(4)
C8 C7 C10 . . 121.1(4)
C6 C7 C10 . . 121.1(4)
C12 C11 C13 . . 110.3(6)
C12 C11 C10 . . 111.6(6)
C13 C11 C10 . . 109.0(5)
C12 C11 H11 . . 108.6
C13 C11 H11 . . 108.6
C10 C11 H11 . . 108.6
C7' C10' C11' . . 114.7(4)
C7' C10' H10C . . 108.6
C11' C10' H10C . . 108.6
C7' C10' H10D . . 108.6
C11' C10' H10D . . 108.6
H10C C10' H10D . . 107.6
C11 C13 H13A . . 109.5
C11 C13 H13B . . 109.5
H13A C13 H13B . . 109.5
C11 C13 H13C . . 109.5
H13A C13 H13C . . 109.5
H13B C13 H13C . . 109.5
C11 C12 H12A . . 109.5
C11 C12 H12B . . 109.5
H12A C12 H12B . . 109.5
C11 C12 H12C . . 109.5
H12A C12 H12C . . 109.5
H12B C12 H12C . . 109.5
C12' C11' C13' . . 111.1(6)
C12' C11' C10' . . 112.7(6)
C13' C11' C10' . . 110.3(5)
C12' C11' H11A . . 107.5
C13' C11' H11A . . 107.5
C10' C11' H11A . . 107.5
C11' C12' H12D . . 109.5
C11' C12' H12E . . 109.5
H12D C12' H12E . . 109.5
C11' C12' H12F . . 109.5
H12D C12' H12F . . 109.5
H12E C12' H12F . . 109.5
Na1 O2 H2B . . 107(4)
Na1 O2 H2A . . 113(4)
H2B O2 H2A . . 116(7)
C11' C13' H13D . . 109.5
C11' C13' H13E . . 109.5
H13D C13' H13E . . 109.5
C11' C13' H13F . . 109.5
H13D C13' H13F . . 109.5
H13E C13' H13F . . 109.5
Na1' O2' H2D . . 110(5)
Na1' O2' H2C . . 116(4)
H2D O2' H2C . . 104(6)
Na1 O1 Na1' . . 90.51(11)
Na1 O1 H1A . . 137(4)
Na1' O1 H1A . . 111(4)
Na1 O1 H1B . . 98(4)
Na1' O1 H1B . . 117(5)
H1A O1 H1B . . 104(6)
O4' Na1' O3' 1_455 . 101.98(12)
O4' Na1' O1 1_455 . 164.49(11)
O3' Na1' O1 . . 86.92(11)
O4' Na1' O2' 1_455 . 90.50(11)
O3' Na1' O2' . . 164.50(12)
O1 Na1' O2' . . 78.95(10)
O4' Na1' O1' 1_455 . 101.09(11)
O3' Na1' O1' . . 101.23(11)
O1 Na1' O1' . . 89.42(10)
O2' Na1' O1' . . 85.11(10)
O4' Na1' Na1 1_455 . 145.54(9)
O3' Na1' Na1 . . 92.81(9)
O1 Na1' Na1 . . 44.53(8)
O2' Na1' Na1 . . 81.62(8)
O1' Na1' Na1 . . 45.04(7)

loop_
_geom_bond_atom_site_label_1
_geom_bond_atom_site_label_2
_geom_bond_site_symmetry_2
_geom_bond_distance
_geom_bond_publ_flag
Na1 O3 . 2.302(3) ?
Na1 O4 1_655 2.327(3) ?
Na1 O1 . 2.358(3) ?
Na1 O1' . 2.379(3) ?
Na1 O2 . 2.404(3) ?
Na1 Na1' . 3.3623(16) ?
O1' Na1' . 2.396(3) ?
O1' H1C . 0.849(17) ?
O1' H1D . 0.849(18) ?
O3 C1 . 1.264(4) ?
O3' C1' . 1.255(5) ?
O3' Na1' . 2.313(3) ?
C1' O4' . 1.259(5) ?
C1' C2' . 1.531(5) ?
C7' C6' . 1.386(6) ?
C7' C8' . 1.390(6) ?
C7' C10' . 1.500(6) ?
O4' Na1' 1_655 2.300(3) ?
O4 C1 . 1.255(5) ?
O4 Na1 1_455 2.327(3) ?
C4 C9 . 1.384(5) ?
C4 C5 . 1.397(6) ?
C4 C2 . 1.523(6) ?
C1 C2 . 1.531(5) ?
C2 C3 . 1.531(5) ?
C2 H2E . 0.9800 ?
C2' C4' . 1.522(6) ?
C2' C3' . 1.523(6) ?
C2' H2F . 0.9800 ?
C4' C5' . 1.386(6) ?
C4' C9' . 1.402(6) ?
C5' C6' . 1.384(6) ?
C5' H5A . 0.9300 ?
C8 C7 . 1.383(6) ?
C8 C9 . 1.392(6) ?
C8 H8 . 0.9300 ?
C9' C8' . 1.382(6) ?
C9' H9A . 0.9300 ?
C9 H9 . 0.9300 ?
C6 C5 . 1.386(5) ?
C6 C7 . 1.393(6) ?
C6 H6 . 0.9300 ?
C6' H6A . 0.9300 ?
C10 C7 . 1.516(6) ?
C10 C11 . 1.539(5) ?
C10 H10B . 0.9700 ?
C10 H10A . 0.9700 ?
C5 H5 . 0.9300 ?
C3 H3A . 0.9600 ?
C3 H3B . 0.9600 ?
C3 H3C . 0.9600 ?
C3' H3D . 0.9600 ?
C3' H3E . 0.9600 ?
C3' H3F . 0.9600 ?
C8' H18A . 0.9300 ?
C11 C12 . 1.518(5) ?
C11 C13 . 1.531(5) ?
C11 H11 . 0.9800 ?
C10' C11' . 1.544(5) ?
C10' H10C . 0.9700 ?
C10' H10D . 0.9700 ?
C13 H13A . 0.9600 ?
C13 H13B . 0.9600 ?
C13 H13C . 0.9600 ?
C12 H12A . 0.9600 ?
C12 H12B . 0.9600 ?
C12 H12C . 0.9600 ?
C11' C12' . 1.515(5) ?
C11' C13' . 1.533(5) ?
C11' H11A . 0.9800 ?
C12' H12D . 0.9600 ?
C12' H12E . 0.9600 ?
C12' H12F . 0.9600 ?
O2 H2B . 0.849(17) ?
O2 H2A . 0.849(17) ?
C13' H13D . 0.9600 ?
C13' H13E . 0.9600 ?
C13' H13F . 0.9600 ?
O2' Na1' . 2.380(3) ?
O2' H2D . 0.849(17) ?
O2' H2C . 0.849(17) ?
O1 Na1' . 2.376(3) ?
O1 H1A . 0.849(17) ?
O1 H1B . 0.849(18) ?
Na1' O4' 1_455 2.300(3) ?

loop_
_geom_hbond_atom_site_label_D
_geom_hbond_atom_site_label_H
_geom_hbond_atom_site_label_A
_geom_hbond_site_symmetry_A
_geom_hbond_distance_DH
_geom_hbond_distance_HA
_geom_hbond_distance_DA
_geom_hbond_angle_DHA
O2 H2B O3' . 0.849(17) 2.15(2) 2.990(4) 170(6)
O2' H2D O3' 1_465 0.849(17) 1.88(2) 2.723(4) 173(7)
O1 H1A O4' 1_465 0.849(17) 1.92(2) 2.766(4) 171(6)
O1' H1C O4 1_645 0.849(17) 1.96(2) 2.806(4) 172(6)
O1' H1D O2 1_455 0.849(18) 1.923(18) 2.771(4) 177(6)
O2' H2C O4 . 0.849(17) 2.14(3) 2.940(4) 158(6)
O2 H2A O3 1_645 0.849(17) 1.841(18) 2.688(4) 176(6)
O1 H1B O2' 1_655 0.849(18) 1.93(3) 2.753(4) 162(6)
